data_7239595
loop_
_publ_author_name
'Wang, Hong-Ming'
'Liu, Hui-Ping'
'Chu, Tian-Shu'
'Yang, Yang-Yi'
'Hu, Yun-Song'
'Liu, Wen-Ting'
'Ng, Seik Weng'

_publ_section_title
;
 A luminescent terbium coordination polymer for sensing methanol
;
_journal_issue 27
_journal_name_full 'RSC Adv.'
_journal_page_first 14035
_journal_paper_doi 10.1039/C4RA00745J
_journal_volume 4
_journal_year 2014
_chemical_formula_moiety 'Eu (H2 O)5 (C8 H5 N O4) 0.5(C8 H4 O4), 3H2 O'
_chemical_formula_sum 'C12 H23 Eu N O14'
_chemical_formula_weight 557.27
_space_group_IT_number 14
_space_group_name_Hall '-P 2ybc'
_space_group_name_H-M_alt 'P 1 21/c 1'
_symmetry_cell_setting monoclinic
_symmetry_space_group_name_Hall '-P 2ybc'
_symmetry_space_group_name_H-M 'P 1 21/c 1'
_atom_sites_solution_hydrogens geom
_atom_sites_solution_primary direct
_atom_sites_solution_secondary difmap
_audit_creation_method SHELXL-97
_cell_angle_alpha 90.00
_cell_angle_beta 97.856(5)
_cell_angle_gamma 90.00
_cell_formula_units_Z 4
_cell_length_a 10.2389(7)
_cell_length_b 10.3829(6)
_cell_length_c 17.8300(6)
_cell_measurement_reflns_used 2875
_cell_measurement_temperature 100(2)
_cell_measurement_theta_max 27.4942
_cell_measurement_theta_min 3.0220
_cell_volume 1877.71(18)
_computing_cell_refinement 'CrysAlis PRO (Agilent, 2013)'
_computing_data_collection 'CrysAlis PRO (Agilent, 2013)'
_computing_data_reduction 'CrysAlis PRO (Agilent, 2013)'
_computing_molecular_graphics 'X-Seed (Barbour, 2001)'
_computing_publication_material 'publCIF (Westrip, 2010)'
_computing_structure_refinement 'SHELXL-97 (Sheldrick, 2008)'
_computing_structure_solution 'SHELXS-97 (Sheldrick, 2008)'
_diffrn_ambient_temperature 100(2)
_diffrn_detector_area_resol_mean 10.4041
_diffrn_measured_fraction_theta_full 0.998
_diffrn_measured_fraction_theta_max 0.998
_diffrn_measurement_device_type 'Agilent Technologies SuperNova Dual diffractometer with Atlas detector'
_diffrn_measurement_method '\w scan'
_diffrn_radiation_monochromator Mirror
_diffrn_radiation_source 'SuperNova (Mo) X-ray Source'
_diffrn_radiation_type MoK\a
_diffrn_radiation_wavelength 0.71073
_diffrn_reflns_av_R_equivalents 0.0394
_diffrn_reflns_av_sigmaI/netI 0.0562
_diffrn_reflns_limit_h_max 13
_diffrn_reflns_limit_h_min -6
_diffrn_reflns_limit_k_max 13
_diffrn_reflns_limit_k_min -12
_diffrn_reflns_limit_l_max 21
_diffrn_reflns_limit_l_min -23
_diffrn_reflns_number 9623
_diffrn_reflns_theta_full 27.55
_diffrn_reflns_theta_max 27.55
_diffrn_reflns_theta_min 3.03
_diffrn_standards_decay_% 0
_diffrn_standards_interval_count 0
_diffrn_standards_interval_time 0
_diffrn_standards_number 0
_exptl_absorpt_coefficient_mu 3.414
_exptl_absorpt_correction_T_max 0.8478
_exptl_absorpt_correction_T_min 0.4274
_exptl_absorpt_correction_type multi-scan
_exptl_absorpt_process_details 'CrysAlis PRO (Agilent, 2013)'
_exptl_crystal_colour gray
_exptl_crystal_density_diffrn 1.971
_exptl_crystal_density_method 'not measured'
_exptl_crystal_description plate
_exptl_crystal_F_000 1108
_exptl_crystal_size_max 0.30
_exptl_crystal_size_mid 0.20
_exptl_crystal_size_min 0.05
_refine_diff_density_max 5.000
_refine_diff_density_min -3.292
_refine_diff_density_rms 0.290
_refine_ls_extinction_method none
_refine_ls_goodness_of_fit_ref 1.050
_refine_ls_hydrogen_treatment constr
_refine_ls_matrix_type full
_refine_ls_number_parameters 253
_refine_ls_number_reflns 4327
_refine_ls_number_restraints 0
_refine_ls_restrained_S_all 1.050
_refine_ls_R_factor_all 0.0869
_refine_ls_R_factor_gt 0.0596
_refine_ls_shift/su_max 0.001
_refine_ls_shift/su_mean 0.001
_refine_ls_structure_factor_coef Fsqd
_refine_ls_weighting_details 'calc w=1/[\s^2^(Fo^2^)+(0.0586P)^2^+49.9113P] where P=(Fo^2^+2Fc^2^)/3'
_refine_ls_weighting_scheme calc
_refine_ls_wR_factor_gt 0.1365
_refine_ls_wR_factor_ref 0.1613
_reflns_number_gt 3305
_reflns_number_total 4327
_reflns_threshold_expression I>2\s(I)
_cod_data_source_file c4ra00745j1.txt
_cod_data_source_block eu
_cod_original_sg_symbol_Hall '-P 2yc'
_cod_original_sg_symbol_H-M 'P 21/c'
_cod_database_code 7239595

loop_
_symmetry_equiv_pos_as_xyz
'x, y, z'
'-x, y+1/2, -z+1/2'
'-x, -y, -z'
'x, -y-1/2, z-1/2'

loop_
_atom_site_label
_atom_site_type_symbol
_atom_site_fract_x
_atom_site_fract_y
_atom_site_fract_z
_atom_site_U_iso_or_equiv
_atom_site_adp_type
_atom_site_occupancy
_atom_site_symmetry_multiplicity
_atom_site_calc_flag
_atom_site_refinement_flags
Eu1 Eu 0.53096(4) 0.44911(4) 0.17642(2) 0.01290(15) Uani 1 1 d .
O1 O 0.6340(6) 0.5584(6) 0.2956(3) 0.0164(12) Uani 1 1 d .
O2 O 0.5649(7) 0.3605(6) 0.3062(3) 0.0186(13) Uani 1 1 d .
O3 O 0.6081(7) 0.1451(6) 0.5582(3) 0.0181(13) Uani 1 1 d .
O4 O 0.5958(6) 0.2717(6) 0.6562(3) 0.0180(13) Uani 1 1 d .
O5 O -0.0325(8) 0.2577(7) 0.1387(4) 0.0282(16) Uani 1 1 d .
O6 O 0.0103(7) 0.0751(7) 0.2026(4) 0.0255(15) Uani 1 1 d .
O1w O 0.3611(7) 0.4914(7) 0.0676(3) 0.0225(14) Uani 1 1 d .
H1w1 H 0.3459 0.5709 0.0645 0.034 Uiso 1 1 d R
H1w2 H 0.2915 0.4521 0.0736 0.034 Uiso 1 1 d R
O2w O 0.3633(6) 0.5704(6) 0.2262(3) 0.0176(13) Uani 1 1 d .
H2w1 H 0.3046 0.5916 0.1907 0.026 Uiso 1 1 d R
H2w2 H 0.3967 0.6369 0.2478 0.026 Uiso 1 1 d R
O3w O 0.5755(6) 0.6613(6) 0.1397(3) 0.0168(12) Uani 1 1 d .
H3w1 H 0.6563 0.6768 0.1512 0.025 Uiso 1 1 d R
H3w2 H 0.5316 0.7135 0.1622 0.025 Uiso 1 1 d R
O4w O 0.7799(6) 0.4468(7) 0.1917(4) 0.0226(14) Uani 1 1 d .
H4w1 H 0.8050 0.4424 0.1488 0.034 Uiso 1 1 d R
H4w2 H 0.8092 0.5145 0.2136 0.034 Uiso 1 1 d R
O5w O 0.3388(6) 0.3142(6) 0.1861(3) 0.0185(13) Uani 1 1 d .
H5w1 H 0.2876 0.3528 0.2116 0.028 Uiso 1 1 d R
H5w2 H 0.3632 0.2446 0.2075 0.028 Uiso 1 1 d R
O6w O 0.1053(9) 0.6473(8) 0.1714(5) 0.046(2) Uani 1 1 d .
H6w1 H 0.0637 0.6282 0.2073 0.069 Uiso 1 1 d R
H6w2 H 0.0740 0.6064 0.1324 0.069 Uiso 1 1 d R
O7w O 0.0850(8) 0.4490(8) 0.0611(5) 0.041(2) Uani 1 1 d .
H7w1 H 0.0499 0.3877 0.0817 0.061 Uiso 1 1 d R
H7w2 H 0.0369 0.4707 0.0212 0.061 Uiso 1 1 d R
O8w O 0.8748(7) 0.6485(7) 0.7289(4) 0.0263(15) Uani 1 1 d .
H8w1 H 0.9017 0.5720 0.7322 0.039 Uiso 1 1 d R
H8w2 H 0.9379 0.6980 0.7439 0.039 Uiso 1 1 d R
N1 N 0.7582(8) 0.7117(7) 0.5699(4) 0.0171(15) Uani 1 1 d .
H11 H 0.7708 0.7794 0.5421 0.021 Uiso 1 1 calc R
H12 H 0.7735 0.7169 0.6196 0.021 Uiso 1 1 calc R
C1 C 0.6139(8) 0.4631(8) 0.3371(4) 0.0130(16) Uani 1 1 d .
C2 C 0.6433(8) 0.4712(9) 0.4214(5) 0.0151(17) Uani 1 1 d .
C3 C 0.6898(9) 0.5876(9) 0.4561(4) 0.0152(17) Uani 1 1 d .
H3 H 0.7048 0.6606 0.4263 0.018 Uiso 1 1 calc R
C4 C 0.7133(8) 0.5940(9) 0.5346(5) 0.0157(17) Uani 1 1 d .
C5 C 0.6884(9) 0.4874(8) 0.5779(4) 0.0143(17) Uani 1 1 d .
H5 H 0.6993 0.4938 0.6315 0.017 Uiso 1 1 calc R
C6 C 0.6481(8) 0.3725(8) 0.5433(5) 0.0137(16) Uani 1 1 d .
C7 C 0.6268(9) 0.3624(9) 0.4645(5) 0.0164(17) Uani 1 1 d .
H7 H 0.6016 0.2825 0.4408 0.020 Uiso 1 1 calc R
C8 C 0.6176(8) 0.2560(9) 0.5881(4) 0.0143(16) Uani 1 1 d .
C9 C -0.0090(9) 0.1394(10) 0.1409(5) 0.023(2) Uani 1 1 d .
C10 C -0.0038(9) 0.0669(9) 0.0677(5) 0.0196(18) Uani 1 1 d .
C11 C 0.0407(9) -0.0603(10) 0.0691(5) 0.0222(19) Uani 1 1 d .
H11A H 0.0694 -0.1012 0.1161 0.027 Uiso 1 1 calc R
C12 C 0.0430(9) -0.1273(10) 0.0016(5) 0.023(2) Uani 1 1 d .
H12A H 0.0713 -0.2145 0.0028 0.027 Uiso 1 1 calc R

loop_
_atom_site_aniso_label
_atom_site_aniso_U_11
_atom_site_aniso_U_22
_atom_site_aniso_U_33
_atom_site_aniso_U_23
_atom_site_aniso_U_13
_atom_site_aniso_U_12
Eu1 0.0217(2) 0.0115(2) 0.0059(2) 0.00009(15) 0.00347(14) 0.00077(18)
O1 0.027(3) 0.013(3) 0.009(3) 0.000(2) 0.004(2) 0.002(3)
O2 0.032(4) 0.015(3) 0.008(3) 0.002(2) 0.000(2) 0.000(3)
O3 0.031(4) 0.016(3) 0.008(3) 0.000(2) 0.005(2) -0.004(3)
O4 0.025(3) 0.017(3) 0.013(3) -0.001(2) 0.009(2) -0.007(3)
O5 0.039(4) 0.024(4) 0.021(3) -0.002(3) 0.002(3) -0.005(3)
O6 0.029(4) 0.029(4) 0.019(3) 0.007(3) 0.004(3) -0.002(3)
O1w 0.022(3) 0.027(4) 0.017(3) 0.007(3) 0.001(3) -0.004(3)
O2w 0.024(3) 0.019(3) 0.009(3) -0.005(2) 0.001(2) -0.007(3)
O3w 0.015(3) 0.017(3) 0.020(3) 0.004(3) 0.008(2) 0.003(3)
O4w 0.018(3) 0.027(4) 0.022(3) -0.011(3) 0.000(2) 0.003(3)
O5w 0.023(3) 0.015(3) 0.017(3) 0.001(2) 0.001(2) 0.000(3)
O6w 0.051(6) 0.033(5) 0.050(5) 0.009(4) -0.007(4) 0.001(4)
O7w 0.034(4) 0.043(5) 0.042(5) 0.028(4) -0.009(3) -0.013(4)
O8w 0.033(4) 0.024(4) 0.021(3) -0.003(3) 0.000(3) -0.001(3)
N1 0.026(4) 0.014(4) 0.012(3) 0.000(3) 0.005(3) 0.002(3)
C1 0.018(4) 0.013(4) 0.008(3) 0.000(3) 0.001(3) 0.005(3)
C2 0.010(4) 0.023(5) 0.012(4) -0.001(3) 0.000(3) -0.002(3)
C3 0.016(4) 0.022(4) 0.008(3) 0.003(3) 0.003(3) -0.002(3)
C4 0.011(4) 0.018(4) 0.019(4) -0.001(3) 0.006(3) -0.002(3)
C5 0.019(4) 0.017(4) 0.008(3) 0.000(3) 0.006(3) 0.000(3)
C6 0.013(4) 0.013(4) 0.014(4) -0.005(3) -0.001(3) -0.009(3)
C7 0.022(5) 0.016(4) 0.011(4) -0.002(3) 0.004(3) 0.001(4)
C8 0.016(4) 0.019(4) 0.008(3) -0.001(3) 0.001(3) 0.002(3)
C9 0.018(5) 0.029(5) 0.022(4) 0.001(4) -0.001(3) -0.003(4)
C10 0.018(4) 0.021(5) 0.020(4) 0.001(4) 0.004(3) -0.007(4)
C11 0.019(4) 0.028(5) 0.019(4) 0.007(4) -0.001(3) -0.003(4)
C12 0.013(4) 0.028(5) 0.027(5) 0.002(4) 0.004(3) 0.001(4)

loop_
_atom_type_symbol
_atom_type_description
_atom_type_scat_dispersion_real
_atom_type_scat_dispersion_imag
_atom_type_scat_source
C C 0.0033 0.0016 'International Tables Vol C Tables 4.2.6.8 and 6.1.1.4'
H H 0.0000 0.0000 'International Tables Vol C Tables 4.2.6.8 and 6.1.1.4'
N N 0.0061 0.0033 'International Tables Vol C Tables 4.2.6.8 and 6.1.1.4'
O O 0.0106 0.0060 'International Tables Vol C Tables 4.2.6.8 and 6.1.1.4'
Eu Eu -0.1578 3.6682 'International Tables Vol C Tables 4.2.6.8 and 6.1.1.4'

loop_
_geom_angle_atom_site_label_1
_geom_angle_atom_site_label_2
_geom_angle_atom_site_label_3
_geom_angle
_geom_angle_site_symmetry_1
_geom_angle_site_symmetry_3
O3w Eu1 O2w 77.7(2) . .
O3w Eu1 O4 140.6(2) . 4_565
O2w Eu1 O4 140.9(2) . 4_565
O3w Eu1 O5w 138.0(2) . .
O2w Eu1 O5w 69.5(2) . .
O4 Eu1 O5w 73.0(2) 4_565 .
O3w Eu1 O1w 76.0(2) . .
O2w Eu1 O1w 74.5(2) . .
O4 Eu1 O1w 103.3(2) 4_565 .
O5w Eu1 O1w 70.6(2) . .
O3w Eu1 O2 126.8(2) . .
O2w Eu1 O2 82.2(2) . .
O4 Eu1 O2 77.3(2) 4_565 .
O5w Eu1 O2 74.4(2) . .
O1w Eu1 O2 143.0(2) . .
O3w Eu1 O1 74.8(2) . .
O2w Eu1 O1 71.8(2) . .
O4 Eu1 O1 117.4(2) 4_565 .
O5w Eu1 O1 116.7(2) . .
O1w Eu1 O1 139.1(2) . .
O2 Eu1 O1 52.2(2) . .
O3w Eu1 O4w 79.0(2) . .
O2w Eu1 O4w 136.8(2) . .
O4 Eu1 O4w 73.4(2) 4_565 .
O5w Eu1 O4w 143.0(2) . .
O1w Eu1 O4w 132.9(2) . .
O2 Eu1 O4w 83.4(2) . .
O1 Eu1 O4w 67.2(2) . .
O3w Eu1 O3 92.0(2) . 4_565
O2w Eu1 O3 145.9(2) . 4_565
O4 Eu1 O3 52.56(19) 4_565 4_565
O5w Eu1 O3 100.5(2) . 4_565
O1w Eu1 O3 71.4(2) . 4_565
O2 Eu1 O3 127.8(2) . 4_565
O1 Eu1 O3 137.1(2) . 4_565
O4w Eu1 O3 70.3(2) . 4_565
O3w Eu1 H2w1 74.0 . .
O2w Eu1 H2w1 16.5 . .
O4 Eu1 H2w1 139.6 4_565 .
O5w Eu1 H2w1 67.0 . .
O1w Eu1 H2w1 58.1 . .
O2 Eu1 H2w1 97.1 . .
O1 Eu1 H2w1 86.6 . .
O4w Eu1 H2w1 146.5 . .
O3 Eu1 H2w1 129.4 4_565 .
O3w Eu1 H2w2 66.4 . .
O2w Eu1 H2w2 16.5 . .
O4 Eu1 H2w2 152.8 4_565 .
O5w Eu1 H2w2 85.2 . .
O1w Eu1 H2w2 84.0 . .
O2 Eu1 H2w2 81.3 . .
O1 Eu1 H2w2 58.3 . .
O4w Eu1 H2w2 120.7 . .
O3 Eu1 H2w2 150.9 4_565 .
H2w1 Eu1 H2w2 28.5 . .
O3w Eu1 H3w1 16.7 . .
O2w Eu1 H3w1 89.0 . .
O4 Eu1 H3w1 130.0 4_565 .
O5w Eu1 H3w1 154.4 . .
O1w Eu1 H3w1 90.7 . .
O2 Eu1 H3w1 117.6 . .
O1 Eu1 H3w1 66.4 . .
O4w Eu1 H3w1 62.6 . .
O3 Eu1 H3w1 89.4 4_565 .
H2w1 Eu1 H3w1 88.4 . .
H2w2 Eu1 H3w1 75.2 . .
O3w Eu1 H3w2 16.7 . .
O2w Eu1 H3w2 61.4 . .
O4 Eu1 H3w2 157.3 4_565 .
O5w Eu1 H3w2 126.2 . .
O1w Eu1 H3w2 76.1 . .
O2 Eu1 H3w2 117.1 . .
O1 Eu1 H3w2 67.8 . .
O4w Eu1 H3w2 90.2 . .
O3 Eu1 H3w2 107.6 4_565 .
H2w1 Eu1 H3w2 59.5 . .
H2w2 Eu1 H3w2 49.7 . .
H3w1 Eu1 H3w2 28.8 . .
C1 O1 Eu1 93.3(5) . .
C1 O2 Eu1 95.2(5) . .
C8 O3 Eu1 90.9(5) . 4_566
C8 O4 Eu1 96.2(5) . 4_566
Eu1 O1w H1w1 109.4 . .
Eu1 O1w H1w2 109.5 . .
H1w1 O1w H1w2 109.5 . .
Eu1 O2w H2w1 109.5 . .
Eu1 O2w H2w2 109.5 . .
H2w1 O2w H2w2 109.5 . .
Eu1 O3w H3w1 109.4 . .
Eu1 O3w H3w2 109.5 . .
H3w1 O3w H3w2 109.5 . .
Eu1 O4w H4w1 109.4 . .
Eu1 O4w H4w2 109.5 . .
H4w1 O4w H4w2 109.5 . .
Eu1 O5w H5w1 109.5 . .
Eu1 O5w H5w2 109.5 . .
H5w1 O5w H5w2 109.5 . .
H6w1 O6w H6w2 109.7 . .
H7w1 O7w H7w2 109.8 . .
H8w1 O8w H8w2 109.0 . .
C4 N1 H11 120.0 . .
C4 N1 H12 120.0 . .
H11 N1 H12 120.0 . .
O1 C1 O2 119.1(7) . .
O1 C1 C2 121.1(8) . .
O2 C1 C2 119.8(7) . .
C7 C2 C3 120.8(8) . .
C7 C2 C1 119.2(8) . .
C3 C2 C1 120.0(8) . .
C4 C3 C2 119.0(8) . .
C4 C3 H3 120.5 . .
C2 C3 H3 120.5 . .
C3 C4 C5 120.1(8) . .
C3 C4 N1 119.2(8) . .
C5 C4 N1 120.7(8) . .
C6 C5 C4 120.3(8) . .
C6 C5 H5 119.8 . .
C4 C5 H5 119.8 . .
C5 C6 C7 120.7(8) . .
C5 C6 C8 121.9(7) . .
C7 C6 C8 117.3(7) . .
C2 C7 C6 118.8(8) . .
C2 C7 H7 120.6 . .
C6 C7 H7 120.6 . .
O3 C8 O4 120.3(8) . .
O3 C8 C6 121.1(7) . .
O4 C8 C6 118.6(8) . .
O3 C8 Eu1 62.9(4) . 4_566
O4 C8 Eu1 57.5(4) . 4_566
C6 C8 Eu1 173.0(6) . 4_566
O5 C9 O6 123.2(9) . .
O5 C9 C10 119.3(8) . .
O6 C9 C10 117.6(9) . .
C12 C10 C11 119.6(9) 3 .
C12 C10 C9 120.1(9) 3 .
C11 C10 C9 120.3(8) . .
C12 C11 C10 120.1(9) . .
C12 C11 H11A 120.0 . .
C10 C11 H11A 120.0 . .
C11 C12 C10 120.3(9) . 3
C11 C12 H12A 119.9 . .
C10 C12 H12A 119.9 3 .

loop_
_geom_bond_atom_site_label_1
_geom_bond_atom_site_label_2
_geom_bond_distance
_geom_bond_site_symmetry_2
Eu1 O3w 2.361(6) .
Eu1 O2w 2.396(6) .
Eu1 O4 2.427(6) 4_565
Eu1 O5w 2.440(6) .
Eu1 O1w 2.462(6) .
Eu1 O2 2.470(6) .
Eu1 O1 2.510(6) .
Eu1 O4w 2.526(6) .
Eu1 O3 2.546(6) 4_565
Eu1 H2w1 2.7903 .
Eu1 H2w2 2.7907 .
Eu1 H3w1 2.7564 .
Eu1 H3w2 2.7568 .
O1 C1 1.269(10) .
O2 C1 1.271(10) .
O3 C8 1.267(11) .
O3 Eu1 2.546(6) 4_566
O4 C8 1.275(10) .
O4 Eu1 2.427(6) 4_566
O5 C9 1.251(13) .
O6 C9 1.278(12) .
O1w H1w1 0.8400 .
O1w H1w2 0.8401 .
O2w H2w1 0.8400 .
O2w H2w2 0.8400 .
O3w H3w1 0.8400 .
O3w H3w2 0.8401 .
O4w H4w1 0.8399 .
O4w H4w2 0.8400 .
O5w H5w1 0.8400 .
O5w H5w2 0.8400 .
O6w H6w1 0.8400 .
O6w H6w2 0.8400 .
O7w H7w1 0.8400 .
O7w H7w2 0.8401 .
O8w H8w1 0.8400 .
O8w H8w2 0.8400 .
N1 C4 1.423(11) .
N1 H11 0.8800 .
N1 H12 0.8800 .
C1 C2 1.494(11) .
C2 C7 1.390(12) .
C2 C3 1.411(12) .
C3 C4 1.388(11) .
C3 H3 0.9500 .
C4 C5 1.392(12) .
C5 C6 1.380(11) .
C5 H5 0.9500 .
C6 C7 1.396(11) .
C6 C8 1.505(12) .
C7 H7 0.9500 .
C8 Eu1 2.861(9) 4_566
C9 C10 1.514(13) .
C10 C12 1.395(13) 3
C10 C11 1.396(14) .
C11 C12 1.392(14) .
C11 H11A 0.9500 .
C12 C10 1.395(13) 3
C12 H12A 0.9500 .

loop_
_geom_torsion_atom_site_label_1
_geom_torsion_atom_site_label_2
_geom_torsion_atom_site_label_3
_geom_torsion_atom_site_label_4
_geom_torsion
_geom_torsion_site_symmetry_1
_geom_torsion_site_symmetry_4
O3w Eu1 O1 C1 173.6(5) . .
O2w Eu1 O1 C1 91.8(5) . .
O4 Eu1 O1 C1 -46.8(5) 4_565 .
O5w Eu1 O1 C1 37.1(5) . .
O1w Eu1 O1 C1 127.9(5) . .
O2 Eu1 O1 C1 -2.5(5) . .
O4w Eu1 O1 C1 -102.2(5) . .
O3 Eu1 O1 C1 -110.2(5) 4_565 .
O3w Eu1 O2 C1 -2.3(6) . .
O2w Eu1 O2 C1 -70.6(5) . .
O4 Eu1 O2 C1 143.0(5) 4_565 .
O5w Eu1 O2 C1 -141.3(5) . .
O1w Eu1 O2 C1 -121.6(5) . .
O1 Eu1 O2 C1 2.5(5) . .
O4w Eu1 O2 C1 68.6(5) . .
O3 Eu1 O2 C1 127.3(5) 4_565 .
Eu1 O1 C1 O2 4.3(8) . .
Eu1 O1 C1 C2 -173.9(7) . .
Eu1 O2 C1 O1 -4.4(8) . .
Eu1 O2 C1 C2 173.8(7) . .
O1 C1 C2 C7 -176.4(8) . .
O2 C1 C2 C7 5.4(12) . .
O1 C1 C2 C3 2.3(13) . .
O2 C1 C2 C3 -175.9(8) . .
C7 C2 C3 C4 -2.9(13) . .
C1 C2 C3 C4 178.4(8) . .
C2 C3 C4 C5 -1.3(13) . .
C2 C3 C4 N1 -179.1(8) . .
C3 C4 C5 C6 4.0(13) . .
N1 C4 C5 C6 -178.3(8) . .
C4 C5 C6 C7 -2.4(13) . .
C4 C5 C6 C8 -178.7(8) . .
C3 C2 C7 C6 4.5(13) . .
C1 C2 C7 C6 -176.8(8) . .
C5 C6 C7 C2 -1.9(13) . .
C8 C6 C7 C2 174.6(8) . .
Eu1 O3 C8 O4 3.7(8) 4_566 .
Eu1 O3 C8 C6 -173.4(7) 4_566 .
Eu1 O4 C8 O3 -3.9(9) 4_566 .
Eu1 O4 C8 C6 173.2(6) 4_566 .
C5 C6 C8 O3 -164.8(8) . .
C7 C6 C8 O3 18.7(12) . .
C5 C6 C8 O4 18.1(13) . .
C7 C6 C8 O4 -158.4(8) . .
C5 C6 C8 Eu1 73(5) . 4_566
C7 C6 C8 Eu1 -104(4) . 4_566
O5 C9 C10 C12 -9.1(14) . 3
O6 C9 C10 C12 170.6(9) . 3
O5 C9 C10 C11 170.7(9) . .
O6 C9 C10 C11 -9.7(13) . .
C12 C10 C11 C12 -1.4(15) 3 .
C9 C10 C11 C12 178.8(8) . .
C10 C11 C12 C10 1.5(15) . 3
